data_2242148
loop_
_publ_author_name
'Faizi, Md. Serajul Haque'
'Dege, Necmi'
'Malysheva, Maria L.'

_publ_section_title
;
 Crystal structure and DFT study of
 8-hydroxy-1,2,3,5,6,7-hexahydropyrido[3,2,1-<i>ij</i>]quinoline-9-carbaldehyde
;
_journal_coeditor_code HG5485
_journal_issue 5
_journal_name_full 'Acta Crystallographica Section E'
_journal_page_first 791
_journal_page_last 794
_journal_paper_doi 10.1107/S2056989017005886
_journal_volume 73
_journal_year 2017
_chemical_formula_iupac 'C13 H15 N O2'
_chemical_formula_moiety 'C13 H15 N O2'
_chemical_formula_sum 'C13 H15 N O2'
_chemical_formula_weight 217.26
_chemical_name_systematic
;
8-Hydroxy-1,2,3,5,6,7-hexahydropyrido[3,2,1-<i>ij</i>]quinoline-9-carbaldehyde
;
_space_group_crystal_system monoclinic
_space_group_IT_number 14
_space_group_name_Hall '-P 2ybc'
_space_group_name_H-M_alt 'P 1 21/c 1'
_symmetry_space_group_name_Hall '-P 2ybc'
_symmetry_space_group_name_H-M 'P 1 21/c 1'
_atom_sites_solution_hydrogens geom
_audit_creation_method SHELXL-97
_cell_angle_alpha 90
_cell_angle_beta 95.984(6)
_cell_angle_gamma 90
_cell_formula_units_Z 4
_cell_length_a 8.546(3)
_cell_length_b 9.137(3)
_cell_length_c 13.662(4)
_cell_measurement_reflns_used 1494
_cell_measurement_temperature 100(2)
_cell_measurement_theta_max 28.14
_cell_measurement_theta_min 2.40
_cell_volume 1061.0(6)
_computing_cell_refinement
;
SMART (Bruker, 2003)
;
_computing_data_collection
;
SMART (Bruker, 2003)
;
_computing_data_reduction
;
SAINT (Bruker, 2003)
;
_computing_molecular_graphics
;
SHELXTL (Sheldrick, 2008)
;
_computing_publication_material
;
SHELXTL (Sheldrick, 2008)
;
_computing_structure_refinement
;
SHELXL97 (Sheldrick, 2008)
;
_computing_structure_solution
;
SHELXTL (Sheldrick, 2008)
;
_diffrn_ambient_temperature 100(2)
_diffrn_measured_fraction_theta_full 0.997
_diffrn_measured_fraction_theta_max 0.996
_diffrn_measurement_device_type 'Bruker SMART CCD area detector'
_diffrn_measurement_method 'phi and omega scans'
_diffrn_radiation_monochromator graphite
_diffrn_radiation_source 'sealed tube'
_diffrn_radiation_type MoK\a
_diffrn_radiation_wavelength 0.71073
_diffrn_reflns_av_R_equivalents 0.0264
_diffrn_reflns_limit_h_max 10
_diffrn_reflns_limit_h_min -10
_diffrn_reflns_limit_k_max 11
_diffrn_reflns_limit_k_min -8
_diffrn_reflns_limit_l_max 16
_diffrn_reflns_limit_l_min -16
_diffrn_reflns_number 5787
_diffrn_reflns_theta_full 25.242
_diffrn_reflns_theta_max 25.999
_diffrn_reflns_theta_min 2.396
_exptl_absorpt_coefficient_mu 0.092
_exptl_absorpt_correction_T_max 0.9906
_exptl_absorpt_correction_T_min 0.9845
_exptl_absorpt_correction_type multi-scan
_exptl_absorpt_process_details
;
(SADABS; Sheldrick, 2004)
;
_exptl_crystal_colour colorless
_exptl_crystal_density_diffrn 1.360
_exptl_crystal_description Needle
_exptl_crystal_F_000 464
_exptl_crystal_size_max 0.18
_exptl_crystal_size_mid 0.15
_exptl_crystal_size_min 0.11
_refine_diff_density_max 0.636
_refine_diff_density_min -0.266
_refine_ls_extinction_method none
_refine_ls_goodness_of_fit_ref 1.106
_refine_ls_hydrogen_treatment constr
_refine_ls_matrix_type full
_refine_ls_number_parameters 145
_refine_ls_number_reflns 2083
_refine_ls_number_restraints 0
_refine_ls_restrained_S_all 1.106
_refine_ls_R_factor_all 0.0846
_refine_ls_R_factor_gt 0.0660
_refine_ls_shift/su_max 0.000
_refine_ls_shift/su_mean 0.000
_refine_ls_structure_factor_coef Fsqd
_refine_ls_weighting_details 'w=1/[\s^2^(Fo^2^)+(0.1465P)^2^+0.0857P] where P=(Fo^2^+2Fc^2^)/3'
_refine_ls_weighting_scheme calc
_refine_ls_wR_factor_gt 0.1878
_refine_ls_wR_factor_ref 0.2305
_reflns_number_gt 1530
_reflns_number_total 2083
_reflns_threshold_expression 'I > 2\s(I)'
_cod_data_source_file hg5485sup1.cif
_cod_data_source_block I
_cod_database_code 2242148
_shelx_space_group_comment
;
The symmetry employed for this SHELXL refinement is uniquely defined
by the following loop, which should always be used as a source of
symmetry information in preference to the above space-group names.
They are only intended as comments.
;

loop_
_space_group_symop_operation_xyz
'x, y, z'
'-x, y+1/2, -z+1/2'
'-x, -y, -z'
'x, -y-1/2, z-1/2'

loop_
_atom_site_type_symbol
_atom_site_label
_atom_site_fract_x
_atom_site_fract_y
_atom_site_fract_z
_atom_site_U_iso_or_equiv
_atom_site_adp_type
_atom_site_calc_flag
_atom_site_occupancy
O O2 0.73084(18) 0.25645(16) 0.53899(11) 0.0398(5) Uani d 1
H H2 0.691533 0.226583 0.587471 0.060 Uiso calc 1
O O1 0.58740(18) 0.27075(18) 0.69921(11) 0.0460(5) Uani d 1
N N1 0.83012(18) 0.7058(2) 0.37861(11) 0.0288(5) Uani d 1
C C5 0.7743(2) 0.6300(2) 0.45521(12) 0.0242(5) Uani d 1
C C4 0.7801(2) 0.4768(2) 0.45803(13) 0.0269(5) Uani d 1
C C6 0.7080(2) 0.7115(2) 0.53120(14) 0.0277(5) Uani d 1
C C2 0.6517(2) 0.4816(2) 0.60979(14) 0.0282(5) Uani d 1
C C7 0.6468(2) 0.6333(2) 0.60434(14) 0.0282(5) Uani d 1
H H7 0.599815 0.684412 0.652391 0.034 Uiso calc 1
C C3 0.7204(2) 0.4032(2) 0.53505(14) 0.0282(5) Uani d 1
C C10 0.8409(2) 0.8646(2) 0.37928(14) 0.0333(6) Uani d 1
H H10A 0.840281 0.899757 0.312243 0.040 Uiso calc 1
H H10B 0.939673 0.893952 0.415420 0.040 Uiso calc 1
C C11 0.9103(2) 0.6288(2) 0.30450(15) 0.0330(6) Uani d 1
H H11A 1.020944 0.618318 0.327631 0.040 Uiso calc 1
H H11B 0.902214 0.685601 0.244223 0.040 Uiso calc 1
C C13 0.8464(2) 0.3888(2) 0.37783(14) 0.0336(6) Uani d 1
H H13A 0.786287 0.299427 0.365792 0.040 Uiso calc 1
H H13B 0.954748 0.362366 0.398627 0.040 Uiso calc 1
C C8 0.7061(3) 0.8758(2) 0.52940(15) 0.0359(6) Uani d 1
H H8A 0.797720 0.912690 0.569753 0.043 Uiso calc 1
H H8B 0.613101 0.910814 0.557226 0.043 Uiso calc 1
C C1 0.5867(2) 0.4043(3) 0.68718(15) 0.0358(6) Uani d 1
H H1 0.539410 0.460267 0.732734 0.043 Uiso calc 1
C C12 0.8388(2) 0.4791(2) 0.28373(14) 0.0330(6) Uani d 1
H H12A 0.895351 0.428934 0.235680 0.040 Uiso calc 1
H H12B 0.730055 0.489689 0.256334 0.040 Uiso calc 1
C C9 0.7061(3) 0.9339(2) 0.42599(15) 0.0389(6) Uani d 1
H H9A 0.718103 1.039438 0.427433 0.047 Uiso calc 1
H H9B 0.607130 0.910495 0.387813 0.047 Uiso calc 1

loop_
_atom_site_aniso_label
_atom_site_aniso_U_11
_atom_site_aniso_U_22
_atom_site_aniso_U_33
_atom_site_aniso_U_12
_atom_site_aniso_U_13
_atom_site_aniso_U_23
O2 0.0514(11) 0.0255(10) 0.0406(9) -0.0001(6) -0.0050(7) 0.0021(6)
O1 0.0469(11) 0.0421(11) 0.0470(10) -0.0075(7) -0.0054(7) 0.0141(7)
N1 0.0304(9) 0.0301(11) 0.0264(9) -0.0015(7) 0.0044(7) -0.0016(6)
C5 0.0233(10) 0.0269(13) 0.0217(10) -0.0009(7) -0.0011(8) -0.0033(7)
C4 0.0289(12) 0.0273(12) 0.0233(11) 0.0013(7) -0.0034(8) -0.0030(7)
C6 0.0278(11) 0.0275(12) 0.0270(10) 0.0021(8) -0.0007(8) -0.0016(8)
C2 0.0263(11) 0.0314(13) 0.0256(11) -0.0007(8) -0.0041(8) 0.0020(8)
C7 0.0289(11) 0.0307(13) 0.0244(10) 0.0010(8) -0.0005(8) -0.0043(8)
C3 0.0286(12) 0.0220(11) 0.0319(12) 0.0005(7) -0.0069(9) -0.0005(8)
C10 0.0408(13) 0.0294(13) 0.0298(11) -0.0084(8) 0.0032(9) 0.0002(8)
C11 0.0290(11) 0.0437(14) 0.0264(11) 0.0013(9) 0.0036(8) -0.0040(9)
C13 0.0372(13) 0.0295(13) 0.0332(12) 0.0069(8) -0.0002(9) -0.0071(8)
C8 0.0484(14) 0.0272(13) 0.0323(12) 0.0008(9) 0.0050(9) -0.0049(8)
C1 0.0291(12) 0.0411(14) 0.0353(12) -0.0037(9) -0.0051(9) 0.0087(9)
C12 0.0329(12) 0.0389(13) 0.0265(11) 0.0085(9) 0.0001(8) -0.0099(8)
C9 0.0543(14) 0.0252(12) 0.0368(12) -0.0019(9) 0.0028(10) -0.0026(9)

loop_
_atom_type_symbol
_atom_type_description
_atom_type_scat_dispersion_real
_atom_type_scat_dispersion_imag
_atom_type_scat_source
C C 0.0033 0.0016 'International Tables Vol C Tables 4.2.6.8 and 6.1.1.4'
H H 0.0000 0.0000 'International Tables Vol C Tables 4.2.6.8 and 6.1.1.4'
N N 0.0061 0.0033 'International Tables Vol C Tables 4.2.6.8 and 6.1.1.4'
O O 0.0106 0.0060 'International Tables Vol C Tables 4.2.6.8 and 6.1.1.4'

loop_
_geom_angle_atom_site_label_1
_geom_angle_atom_site_label_2
_geom_angle_atom_site_label_3
_geom_angle
C3 O2 H2 109.5
C5 N1 C10 121.51(16)
C5 N1 C11 120.49(19)
C10 N1 C11 116.83(15)
N1 C5 C4 120.54(16)
N1 C5 C6 118.7(2)
C4 C5 C6 120.79(17)
C3 C4 C5 119.32(17)
C3 C4 C13 119.00(19)
C5 C4 C13 121.66(17)
C7 C6 C5 117.6(2)
C7 C6 C8 121.81(17)
C5 C6 C8 120.62(17)
C7 C2 C3 118.46(18)
C7 C2 C1 121.34(18)
C3 C2 C1 120.2(2)
C6 C7 C2 123.07(18)
C6 C7 H7 118.5
C2 C7 H7 118.5
O2 C3 C4 119.02(17)
O2 C3 C2 120.24(18)
C4 C3 C2 120.7(2)
N1 C10 C9 111.68(16)
N1 C10 H10A 109.3
C9 C10 H10A 109.3
N1 C10 H10B 109.3
C9 C10 H10B 109.3
H10A C10 H10B 107.9
N1 C11 C12 110.87(16)
N1 C11 H11A 109.5
C12 C11 H11A 109.5
N1 C11 H11B 109.5
C12 C11 H11B 109.5
H11A C11 H11B 108.1
C4 C13 C12 109.65(17)
C4 C13 H13A 109.7
C12 C13 H13A 109.7
C4 C13 H13B 109.7
C12 C13 H13B 109.7
H13A C13 H13B 108.2
C6 C8 C9 111.45(16)
C6 C8 H8A 109.3
C9 C8 H8A 109.3
C6 C8 H8B 109.3
C9 C8 H8B 109.3
H8A C8 H8B 108.0
O1 C1 C2 126.2(2)
O1 C1 H1 116.9
C2 C1 H1 116.9
C11 C12 C13 110.52(16)
C11 C12 H12A 109.5
C13 C12 H12A 109.5
C11 C12 H12B 109.5
C13 C12 H12B 109.5
H12A C12 H12B 108.1
C8 C9 C10 108.80(19)
C8 C9 H9A 109.9
C10 C9 H9A 109.9
C8 C9 H9B 109.9
C10 C9 H9B 109.9
H9A C9 H9B 108.3

loop_
_geom_bond_atom_site_label_1
_geom_bond_atom_site_label_2
_geom_bond_distance
O2 C3 1.345(3)
O2 H2 0.8200
O1 C1 1.231(3)
N1 C5 1.381(2)
N1 C10 1.454(3)
N1 C11 1.461(2)
C5 C4 1.401(3)
C5 C6 1.441(3)
C4 C3 1.390(3)
C4 C13 1.516(3)
C6 C7 1.376(3)
C6 C8 1.502(3)
C2 C7 1.389(3)
C2 C3 1.423(3)
C2 C1 1.431(3)
C7 H7 0.9300
C10 C9 1.513(3)
C10 H10A 0.9700
C10 H10B 0.9700
C11 C12 1.512(3)
C11 H11A 0.9700
C11 H11B 0.9700
C13 C12 1.523(3)
C13 H13A 0.9700
C13 H13B 0.9700
C8 C9 1.509(3)
C8 H8A 0.9700
C8 H8B 0.9700
C1 H1 0.9300
C12 H12A 0.9700
C12 H12B 0.9700
C9 H9A 0.9700
C9 H9B 0.9700

loop_
_geom_hbond_atom_site_label_D
_geom_hbond_atom_site_label_H
_geom_hbond_atom_site_label_A
_geom_hbond_site_symmetry_A
_geom_hbond_distance_DH
_geom_hbond_distance_HA
_geom_hbond_distance_DA
_geom_hbond_angle_DHA
O2 H2 O1 . 0.82 1.89 2.621(2) 148.1
C9 H9A O2 1_565 0.97 2.50 3.324(3) 143.1
C9 H9B O1 3_666 0.97 2.55 3.438(3) 152.0
O2 H2 O1 . 0.82 1.89 2.621(2) 148.1
C9 H9A O2 1_565 0.97 2.50 3.324(3) 143.1
C9 H9B O1 3_666 0.97 2.55 3.438(3) 152.0

_cod_database_fobs_code 2242148
